data_7111409
loop_
_publ_author_name
'Wang, Yuzhong'
'Quillian, Brandon'
'Wei, Pingrong'
'Yang, Xiao-Juan'
'Robinson, Gregory H.'

_publ_section_title
;
 New Pb?Pb bonds: syntheses and molecular structures of
 hexabiphenyldiplumbane and tri(trisbiphenylplumbyl)plumbate
;
_journal_issue 19
_journal_name_full 'Chemical Communications'
_journal_page_first 2224
_journal_page_last 2225
_journal_paper_doi 10.1039/b408860n
_journal_year 2004
_chemical_formula_sum 'C148 H147 Cl3 Mg2 O7 Pb4'
_chemical_formula_weight 3021.39
_chemical_name_systematic
;
?
;
_space_group_IT_number 2
_symmetry_cell_setting triclinic
_symmetry_space_group_name_Hall '-P 1'
_symmetry_space_group_name_H-M 'P -1'
_atom_sites_solution_hydrogens geom
_atom_sites_solution_primary direct
_atom_sites_solution_secondary difmap
_audit_creation_method SHELXL-97
_cell_angle_alpha 77.520(4)
_cell_angle_beta 85.906(4)
_cell_angle_gamma 67.523(3)
_cell_formula_units_Z 2
_cell_length_a 19.222(3)
_cell_length_b 19.329(3)
_cell_length_c 20.958(3)
_cell_measurement_temperature 273(2)
_cell_volume 7024.7(19)
_computing_structure_refinement 'SHELXL-97 (Sheldrick, 1997)'
_computing_structure_solution 'SHELXS-97 (Sheldrick, 1990)'
_diffrn_ambient_temperature 273(2)
_diffrn_measured_fraction_theta_full 0.899
_diffrn_measured_fraction_theta_max 0.899
_diffrn_radiation_monochromator graphite
_diffrn_radiation_source 'fine-focus sealed tube'
_diffrn_radiation_type MoK\a
_diffrn_radiation_wavelength 0.71073
_diffrn_reflns_av_R_equivalents 0.0338
_diffrn_reflns_av_sigmaI/netI 0.0738
_diffrn_reflns_limit_h_max 22
_diffrn_reflns_limit_h_min -22
_diffrn_reflns_limit_k_max 22
_diffrn_reflns_limit_k_min -22
_diffrn_reflns_limit_l_max 24
_diffrn_reflns_limit_l_min -22
_diffrn_reflns_number 36205
_diffrn_reflns_theta_full 25.00
_diffrn_reflns_theta_max 25.00
_diffrn_reflns_theta_min 1.49
_exptl_absorpt_coefficient_mu 4.897
_exptl_crystal_colour orange
_exptl_crystal_density_diffrn 1.428
_exptl_crystal_density_method 'not measured'
_exptl_crystal_F_000 2988
_exptl_crystal_size_max 0.40
_exptl_crystal_size_mid 0.30
_exptl_crystal_size_min 0.20
_refine_diff_density_max 0.952
_refine_diff_density_min -0.641
_refine_diff_density_rms 0.099
_refine_ls_extinction_method none
_refine_ls_goodness_of_fit_ref 1.017
_refine_ls_hydrogen_treatment mixed
_refine_ls_matrix_type full
_refine_ls_number_parameters 1332
_refine_ls_number_reflns 22212
_refine_ls_number_restraints 0
_refine_ls_restrained_S_all 1.017
_refine_ls_R_factor_all 0.1273
_refine_ls_R_factor_gt 0.0564
_refine_ls_shift/su_max 13.916
_refine_ls_shift/su_mean 0.255
_refine_ls_structure_factor_coef Fsqd
_refine_ls_weighting_details 'calc w==1/[\s^2^(Fo^2^)+(0.0720P)^2^+0.0000P] where P==(Fo^2^+2Fc^2^)/3'
_refine_ls_weighting_scheme calc
_refine_ls_wR_factor_gt 0.1231
_refine_ls_wR_factor_ref 0.1607
_reflns_number_gt 10962
_reflns_number_total 22212
_reflns_threshold_expression >2sigma(I)
_cod_data_source_file b408860nsup1.cif
_cod_data_source_block sad_2
_cod_original_cell_volume 7024.5(18)
_cod_original_sg_symbol_H-M P-1
_cod_database_code 7111409

loop_
_symmetry_equiv_pos_as_xyz
'x, y, z'
'-x, -y, -z'

loop_
_atom_site_label
_atom_site_type_symbol
_atom_site_fract_x
_atom_site_fract_y
_atom_site_fract_z
_atom_site_U_iso_or_equiv
_atom_site_adp_type
_atom_site_occupancy
_atom_site_symmetry_multiplicity
_atom_site_calc_flag
_atom_site_refinement_flags
Pb1 Pb 0.79235(3) 0.71170(3) 0.23259(2) 0.08313(16) Uani 1 1 d .
Pb2 Pb 0.71920(3) 0.83606(3) 0.12100(2) 0.09330(18) Uani 1 1 d .
Pb3 Pb 0.76470(3) 0.81844(3) 0.32307(3) 0.09353(18) Uani 1 1 d .
Pb4 Pb 0.94540(3) 0.70736(3) 0.19386(3) 0.09462(18) Uani 1 1 d .
C1 C 0.7427(7) 0.7939(8) 0.0252(7) 0.094(4) Uani 1 1 d .
C2 C 0.7615(8) 0.7168(9) 0.0254(6) 0.099(4) Uani 1 1 d .
H2A H 0.7549 0.6847 0.0632 0.119 Uiso 1 1 calc R
C3 C 0.7892(8) 0.6876(8) -0.0282(7) 0.100(4) Uani 1 1 d .
H3A H 0.8002 0.6362 -0.0273 0.119 Uiso 1 1 calc R
C4 C 0.8010(7) 0.7341(8) -0.0844(6) 0.085(3) Uani 1 1 d .
C5 C 0.7841(9) 0.8076(8) -0.0835(7) 0.106(4) Uani 1 1 d .
H5A H 0.7938 0.8388 -0.1205 0.128 Uiso 1 1 calc R
C6 C 0.7533(9) 0.8392(8) -0.0307(6) 0.108(5) Uani 1 1 d .
H6A H 0.7398 0.8913 -0.0330 0.129 Uiso 1 1 calc R
C7 C 0.8350(8) 0.7023(8) -0.1447(7) 0.098(4) Uani 1 1 d .
C8 C 0.8628(11) 0.6263(11) -0.1440(9) 0.146(7) Uani 1 1 d .
H8A H 0.8575 0.5938 -0.1058 0.176 Uiso 1 1 calc R
C9 C 0.8969(14) 0.5944(14) -0.1939(13) 0.164(10) Uani 1 1 d .
H9A H 0.9150 0.5416 -0.1892 0.197 Uiso 1 1 calc R
C10 C 0.9048(18) 0.6339(15) -0.2457(19) 0.185(14) Uani 1 1 d .
H10H H 0.9273 0.6107 -0.2804 0.222 Uiso 1 1 calc R
C11 C 0.8840(16) 0.702(2) -0.2526(11) 0.257(13) Uani 1 1 d .
H11A H 0.8920 0.7300 -0.2927 0.308 Uiso 1 1 calc R
C12 C 0.8448(18) 0.7463(12) -0.1987(9) 0.233(14) Uani 1 1 d .
H12A H 0.8295 0.7990 -0.2040 0.279 Uiso 1 1 calc R
C13 C 0.7351(9) 0.9483(8) 0.0850(6) 0.097(4) Uani 1 1 d .
C14 C 0.8084(8) 0.9473(8) 0.0766(7) 0.106(4) Uani 1 1 d .
H14A H 0.8499 0.9018 0.0879 0.127 Uiso 1 1 calc R
C15 C 0.8178(8) 1.0146(8) 0.0512(7) 0.101(4) Uani 1 1 d .
H15A H 0.8665 1.0135 0.0445 0.121 Uiso 1 1 calc R
C16 C 0.7595(8) 1.0828(8) 0.0354(6) 0.087(3) Uani 1 1 d .
C17 C 0.6890(9) 1.0823(8) 0.0450(6) 0.100(4) Uani 1 1 d .
H17A H 0.6479 1.1284 0.0352 0.120 Uiso 1 1 calc R
C18 C 0.6760(8) 1.0155(9) 0.0687(6) 0.096(4) Uani 1 1 d .
H18A H 0.6270 1.0170 0.0734 0.115 Uiso 1 1 calc R
C19 C 0.7721(9) 1.1543(8) 0.0067(7) 0.094(4) Uani 1 1 d .
C20 C 0.7274(10) 1.2091(10) -0.0430(8) 0.116(5) Uani 1 1 d .
H20A H 0.6888 1.2009 -0.0605 0.139 Uiso 1 1 calc R
C21 C 0.7390(12) 1.2751(11) -0.0667(9) 0.130(5) Uani 1 1 d .
H21A H 0.7066 1.3112 -0.0994 0.156 Uiso 1 1 calc R
C22 C 0.7942(15) 1.2909(12) -0.0460(11) 0.139(6) Uani 1 1 d .
H22A H 0.8010 1.3365 -0.0631 0.167 Uiso 1 1 calc R
C23 C 0.8405(10) 1.2357(13) 0.0023(10) 0.117(5) Uani 1 1 d .
H23A H 0.8797 1.2448 0.0178 0.141 Uiso 1 1 calc R
C24 C 0.8324(9) 1.1698(9) 0.0283(8) 0.108(4) Uani 1 1 d .
H24A H 0.8660 1.1341 0.0603 0.129 Uiso 1 1 calc R
C25 C 0.5924(7) 0.8785(7) 0.1347(6) 0.082(3) Uani 1 1 d .
C26 C 0.5666(8) 0.8725(8) 0.1963(6) 0.098(4) Uani 1 1 d .
H26A H 0.6006 0.8501 0.2311 0.117 Uiso 1 1 calc R
C27 C 0.4885(8) 0.8998(7) 0.2086(6) 0.091(4) Uani 1 1 d .
H27A H 0.4716 0.8941 0.2514 0.109 Uiso 1 1 calc R
C28 C 0.4376(8) 0.9344(7) 0.1581(7) 0.086(3) Uani 1 1 d .
C29 C 0.4644(8) 0.9394(7) 0.0952(7) 0.092(4) Uani 1 1 d .
H29A H 0.4304 0.9603 0.0603 0.110 Uiso 1 1 calc R
C30 C 0.5411(9) 0.9138(7) 0.0829(7) 0.093(4) Uani 1 1 d .
H30A H 0.5581 0.9204 0.0402 0.112 Uiso 1 1 calc R
C31 C 0.3550(8) 0.9617(7) 0.1722(7) 0.090(4) Uani 1 1 d .
C32 C 0.3269(9) 0.9880(8) 0.2295(8) 0.108(4) Uani 1 1 d .
H32A H 0.3607 0.9886 0.2588 0.129 Uiso 1 1 calc R
C33 C 0.2531(14) 1.0127(9) 0.2444(11) 0.138(7) Uani 1 1 d .
H33A H 0.2354 1.0328 0.2816 0.166 Uiso 1 1 calc R
C34 C 0.2023(13) 1.0061(12) 0.1991(15) 0.153(7) Uani 1 1 d .
H34A H 0.1514 1.0192 0.2087 0.184 Uiso 1 1 calc R
C35 C 0.2283(13) 0.9820(11) 0.1456(11) 0.141(6) Uani 1 1 d .
H35A H 0.1950 0.9810 0.1161 0.169 Uiso 1 1 calc R
C36 C 0.3034(10) 0.9580(8) 0.1315(8) 0.105(4) Uani 1 1 d .
H36A H 0.3202 0.9388 0.0938 0.126 Uiso 1 1 calc R
C37 C 0.8474(8) 0.7548(8) 0.4075(6) 0.093(4) Uani 1 1 d .
C38 C 0.9135(9) 0.6989(9) 0.3956(8) 0.110(5) Uani 1 1 d .
H38A H 0.9225 0.6882 0.3539 0.132 Uiso 1 1 calc R
C39 C 0.9682(9) 0.6573(9) 0.4449(8) 0.107(4) Uani 1 1 d .
H39A H 1.0130 0.6198 0.4355 0.128 Uiso 1 1 calc R
C40 C 0.9559(8) 0.6716(8) 0.5064(7) 0.089(4) Uani 1 1 d .
C41 C 0.8907(9) 0.7262(8) 0.5184(7) 0.093(4) Uani 1 1 d .
H41A H 0.8818 0.7353 0.5606 0.112 Uiso 1 1 calc R
C42 C 0.8365(9) 0.7692(8) 0.4708(7) 0.100(4) Uani 1 1 d .
H42A H 0.7928 0.8075 0.4808 0.121 Uiso 1 1 calc R
C43 C 1.0133(10) 0.6282(11) 0.5568(7) 0.102(4) Uani 1 1 d .
C44 C 1.0279(10) 0.6606(11) 0.6062(9) 0.127(5) Uani 1 1 d .
H44A H 1.0000 0.7116 0.6073 0.152 Uiso 1 1 calc R
C45 C 1.0847(14) 0.6160(16) 0.6538(9) 0.148(7) Uani 1 1 d .
H45A H 1.0933 0.6372 0.6869 0.177 Uiso 1 1 calc R
C46 C 1.1252(14) 0.5447(18) 0.6513(12) 0.174(9) Uani 1 1 d .
H46A H 1.1634 0.5147 0.6818 0.208 Uiso 1 1 calc R
C47 C 1.1098(16) 0.5154(13) 0.6027(15) 0.164(9) Uani 1 1 d .
H47A H 1.1387 0.4650 0.6002 0.196 Uiso 1 1 calc R
C48 C 1.0559(14) 0.5558(15) 0.5596(11) 0.145(7) Uani 1 1 d .
H48A H 1.0471 0.5317 0.5289 0.175 Uiso 1 1 calc R
C49 C 0.6486(7) 0.8461(8) 0.3676(6) 0.091(4) Uani 1 1 d .
C50 C 0.6121(12) 0.9126(12) 0.3883(13) 0.196(11) Uani 1 1 d .
H50A H 0.6349 0.9479 0.3849 0.235 Uiso 1 1 calc R
C51 C 0.5384(11) 0.9283(12) 0.4156(13) 0.195(11) Uani 1 1 d .
H51A H 0.5147 0.9733 0.4311 0.234 Uiso 1 1 calc R
C52 C 0.5025(8) 0.8800(8) 0.4196(7) 0.099(4) Uani 1 1 d .
C53 C 0.5391(8) 0.8156(8) 0.3978(7) 0.105(4) Uani 1 1 d .
H53A H 0.5150 0.7818 0.3988 0.126 Uiso 1 1 calc R
C54 C 0.6115(9) 0.7971(8) 0.3739(7) 0.106(4) Uani 1 1 d .
H54A H 0.6357 0.7502 0.3617 0.127 Uiso 1 1 calc R
C55 C 0.4253(9) 0.8998(8) 0.4448(7) 0.100(4) Uani 1 1 d .
C56 C 0.4049(11) 0.9290(11) 0.4982(10) 0.150(6) Uani 1 1 d .
H56A H 0.4410 0.9359 0.5206 0.180 Uiso 1 1 calc R
C57 C 0.3302(14) 0.9500(12) 0.5226(11) 0.157(7) Uani 1 1 d .
H57A H 0.3174 0.9725 0.5590 0.188 Uiso 1 1 calc R
C58 C 0.2777(11) 0.9368(11) 0.4920(12) 0.139(7) Uani 1 1 d .
H58A H 0.2279 0.9521 0.5057 0.167 Uiso 1 1 calc R
C59 C 0.2989(11) 0.9023(14) 0.4433(11) 0.165(8) Uani 1 1 d .
H59A H 0.2651 0.8886 0.4244 0.198 Uiso 1 1 calc R
C60 C 0.3723(10) 0.8852(10) 0.4186(9) 0.130(5) Uani 1 1 d .
H60A H 0.3845 0.8626 0.3823 0.155 Uiso 1 1 calc R
C61 C 0.7684(8) 0.9355(7) 0.3049(7) 0.088(4) Uani 1 1 d .
C62 C 0.8141(8) 0.9506(8) 0.3489(7) 0.099(4) Uani 1 1 d .
H62A H 0.8395 0.9135 0.3846 0.119 Uiso 1 1 calc R
C63 C 0.8178(7) 1.0218(9) 0.3354(7) 0.093(4) Uani 1 1 d .
H63A H 0.8471 1.0315 0.3631 0.111 Uiso 1 1 calc R
C64 C 0.7810(9) 1.0806(9) 0.2833(8) 0.104(4) Uani 1 1 d .
C65 C 0.7386(9) 1.0648(9) 0.2404(8) 0.112(4) Uani 1 1 d .
H65A H 0.7164 1.1011 0.2032 0.135 Uiso 1 1 calc R
C66 C 0.7294(8) 0.9937(10) 0.2536(7) 0.108(4) Uani 1 1 d .
H66A H 0.6969 0.9860 0.2277 0.129 Uiso 1 1 calc R
C67 C 0.7905(8) 1.1545(8) 0.2683(8) 0.100(4) Uani 1 1 d .
C68 C 0.7889(9) 1.1939(11) 0.3164(9) 0.128(5) Uani 1 1 d .
H68A H 0.7809 1.1731 0.3593 0.154 Uiso 1 1 calc R
C69 C 0.7987(12) 1.2621(12) 0.3039(13) 0.149(7) Uani 1 1 d .
H69A H 0.8004 1.2854 0.3379 0.179 Uiso 1 1 calc R
C70 C 0.8057(11) 1.2936(11) 0.2437(16) 0.150(7) Uani 1 1 d .
H70A H 0.8086 1.3417 0.2355 0.180 Uiso 1 1 calc R
C71 C 0.8089(11) 1.2606(14) 0.1922(11) 0.155(7) Uani 1 1 d .
H71A H 0.8165 1.2840 0.1501 0.186 Uiso 1 1 calc R
C72 C 0.7999(9) 1.1863(10) 0.2050(10) 0.127(5) Uani 1 1 d .
H72A H 0.8007 1.1620 0.1710 0.153 Uiso 1 1 calc R
C73 C 1.0346(7) 0.6260(8) 0.2701(6) 0.083(3) Uani 1 1 d .
C74 C 1.0927(10) 0.6451(9) 0.2834(7) 0.100(4) Uani 1 1 d .
H74A H 1.0942 0.6920 0.2619 0.120 Uiso 1 1 calc R
C75 C 1.1491(9) 0.5972(9) 0.3276(8) 0.108(4) Uani 1 1 d .
H75A H 1.1862 0.6134 0.3372 0.129 Uiso 1 1 calc R
C76 C 1.1513(9) 0.5242(9) 0.3585(7) 0.098(4) Uani 1 1 d .
C77 C 1.0884(11) 0.5074(9) 0.3431(8) 0.105(5) Uani 1 1 d .
H77A H 1.0851 0.4607 0.3623 0.126 Uiso 1 1 calc R
C78 C 1.0349(9) 0.5585(9) 0.3014(8) 0.098(4) Uani 1 1 d .
H78A H 0.9947 0.5458 0.2936 0.118 Uiso 1 1 calc R
C79 C 1.2107(9) 0.4709(8) 0.4038(7) 0.095(4) Uani 1 1 d .
C80 C 1.1984(11) 0.4215(10) 0.4552(8) 0.116(5) Uani 1 1 d .
H80A H 1.1495 0.4234 0.4627 0.139 Uiso 1 1 calc R
C81 C 1.2558(14) 0.3676(12) 0.4976(9) 0.145(6) Uani 1 1 d .
H81A H 1.2458 0.3332 0.5319 0.173 Uiso 1 1 calc R
C82 C 1.3295(14) 0.3668(11) 0.4868(10) 0.151(7) Uani 1 1 d .
H82A H 1.3694 0.3324 0.5140 0.181 Uiso 1 1 calc R
C83 C 1.3405(11) 0.4184(11) 0.4348(11) 0.153(7) Uani 1 1 d .
H83A H 1.3889 0.4177 0.4260 0.183 Uiso 1 1 calc R
C84 C 1.2834(12) 0.4694(10) 0.3967(7) 0.117(5) Uani 1 1 d .
H84A H 1.2927 0.5056 0.3639 0.141 Uiso 1 1 calc R
C85 C 0.9991(8) 0.6553(8) 0.1081(6) 0.088(4) Uani 1 1 d .
C86 C 1.0734(8) 0.6074(8) 0.1114(7) 0.106(4) Uani 1 1 d .
H86A H 1.1011 0.5969 0.1493 0.127 Uiso 1 1 calc R
C87 C 1.1076(8) 0.5748(8) 0.0597(7) 0.105(4) Uani 1 1 d .
H87A H 1.1578 0.5417 0.0643 0.126 Uiso 1 1 calc R
C88 C 1.0708(7) 0.5887(7) 0.0009(6) 0.081(3) Uani 1 1 d .
C89 C 0.9955(8) 0.6382(8) -0.0019(7) 0.101(4) Uani 1 1 d .
H89A H 0.9675 0.6480 -0.0395 0.121 Uiso 1 1 calc R
C90 C 0.9616(7) 0.6724(7) 0.0477(7) 0.095(4) Uani 1 1 d .
H90A H 0.9125 0.7080 0.0422 0.114 Uiso 1 1 calc R
C91 C 1.1112(8) 0.5516(7) -0.0526(6) 0.088(4) Uani 1 1 d .
C92 C 1.1821(9) 0.5475(8) -0.0691(7) 0.112(5) Uani 1 1 d .
H92A H 1.2056 0.5685 -0.0458 0.134 Uiso 1 1 calc R
C93 C 1.2212(12) 0.5126(11) -0.1203(9) 0.137(6) Uani 1 1 d .
H93A H 1.2701 0.5100 -0.1298 0.164 Uiso 1 1 calc R
C94 C 1.1887(14) 0.4839(11) -0.1544(9) 0.142(7) Uani 1 1 d .
H94A H 1.2136 0.4618 -0.1890 0.171 Uiso 1 1 calc R
C95 C 1.1167(13) 0.4867(12) -0.1382(10) 0.150(7) Uani 1 1 d .
H95A H 1.0939 0.4653 -0.1618 0.180 Uiso 1 1 calc R
C96 C 1.0774(10) 0.5209(9) -0.0874(8) 0.122(5) Uani 1 1 d .
H96A H 1.0290 0.5226 -0.0774 0.146 Uiso 1 1 calc R
C97 C 0.9737(8) 0.8131(7) 0.1767(7) 0.096(4) Uani 1 1 d .
C98 C 1.0287(8) 0.8224(9) 0.1339(8) 0.115(5) Uani 1 1 d .
H98A H 1.0585 0.7828 0.1137 0.138 Uiso 1 1 calc R
C99 C 1.0394(8) 0.8910(9) 0.1213(8) 0.114(5) Uani 1 1 d .
H99A H 1.0762 0.8963 0.0914 0.137 Uiso 1 1 calc R
C100 C 0.9999(8) 0.9506(9) 0.1497(6) 0.095(4) Uani 1 1 d .
C101 C 0.9451(8) 0.9392(9) 0.1933(7) 0.113(5) Uani 1 1 d .
H10A H 0.9163 0.9780 0.2148 0.135 Uiso 1 1 calc R
C102 C 0.9326(8) 0.8724(9) 0.2054(7) 0.108(5) Uani 1 1 d .
H10B H 0.8948 0.8675 0.2342 0.130 Uiso 1 1 calc R
C103 C 1.0093(7) 1.0232(9) 0.1358(7) 0.098(4) Uani 1 1 d .
C104 C 0.9934(8) 1.0707(9) 0.1817(7) 0.105(4) Uani 1 1 d .
H10C H 0.9766 1.0555 0.2231 0.126 Uiso 1 1 calc R
C105 C 1.0025(11) 1.1386(10) 0.1656(10) 0.130(5) Uani 1 1 d .
H10D H 0.9919 1.1687 0.1968 0.157 Uiso 1 1 calc R
C106 C 1.0264(11) 1.1648(11) 0.1059(12) 0.136(6) Uani 1 1 d .
H10E H 1.0318 1.2118 0.0970 0.164 Uiso 1 1 calc R
C107 C 1.0423(10) 1.1217(12) 0.0598(10) 0.143(6) Uani 1 1 d .
H10F H 1.0584 1.1389 0.0187 0.172 Uiso 1 1 calc R
C108 C 1.0339(9) 1.0487(10) 0.0755(7) 0.118(5) Uani 1 1 d .
H10G H 1.0453 1.0185 0.0442 0.141 Uiso 1 1 calc R
C109 C 1.0235(9) 0.8825(9) 0.4559(8) 0.109(4) Uani 1 1 d .
C110 C 1.0691(10) 0.9202(9) 0.4321(10) 0.127(5) Uani 1 1 d .
H11B H 1.0824 0.9474 0.4574 0.153 Uiso 1 1 calc R
C111 C 1.0954(13) 0.9174(11) 0.3701(14) 0.152(7) Uani 1 1 d .
H11C H 1.1279 0.9421 0.3535 0.183 Uiso 1 1 calc R
C112 C 1.0749(14) 0.8784(13) 0.3311(10) 0.150(7) Uani 1 1 d .
H11D H 1.0921 0.8784 0.2885 0.180 Uiso 1 1 calc R
C113 C 1.0323(11) 0.8429(12) 0.3544(10) 0.143(7) Uani 1 1 d .
H11E H 1.0177 0.8173 0.3283 0.171 Uiso 1 1 calc R
C114 C 1.0075(10) 0.8418(10) 0.4169(9) 0.127(5) Uani 1 1 d .
H11F H 0.9789 0.8127 0.4337 0.153 Uiso 1 1 calc R
C115 C 0.9950(11) 0.8813(8) 0.5233(9) 0.113(5) Uani 1 1 d .
C116 C 0.9196(10) 0.8930(8) 0.5368(9) 0.113(5) Uani 1 1 d .
H11G H 0.8866 0.9017 0.5030 0.135 Uiso 1 1 calc R
C117 C 0.8931(12) 0.8916(10) 0.6014(11) 0.137(6) Uani 1 1 d .
H11H H 0.8423 0.9010 0.6083 0.164 Uiso 1 1 calc R
C118 C 0.9366(14) 0.8778(10) 0.6532(10) 0.136(6) Uani 1 1 d .
H11I H 0.9191 0.8729 0.6958 0.163 Uiso 1 1 calc R
C119 C 1.0109(13) 0.8712(11) 0.6380(10) 0.146(6) Uani 1 1 d .
H11J H 1.0422 0.8661 0.6720 0.175 Uiso 1 1 calc R
C120 C 1.0402(12) 0.8717(9) 0.5775(11) 0.140(6) Uani 1 1 d .
H12B H 1.0904 0.8657 0.5713 0.168 Uiso 1 1 calc R
Mg1 Mg 1.4943(3) 0.4378(2) 0.2184(2) 0.1026(14) Uani 1 1 d .
Mg2 Mg 1.4869(3) 0.5980(3) 0.2381(3) 0.1150(16) Uani 1 1 d .
Cl1 Cl 1.60387(19) 0.47998(19) 0.2306(2) 0.1094(11) Uani 1 1 d .
Cl2 Cl 1.4378(2) 0.5050(2) 0.30870(19) 0.1107(11) Uani 1 1 d .
Cl3 Cl 1.4367(2) 0.5684(2) 0.14493(19) 0.1165(11) Uani 1 1 d .
O1 O 1.5367(6) 0.3367(5) 0.2851(5) 0.125(3) Uani 1 1 d .
C121 C 1.499(2) 0.292(2) 0.3071(16) 0.275(13) Uiso 1 1 d .
H12C H 1.4798 0.2803 0.2713 0.330 Uiso 1 1 calc R
H12D H 1.4575 0.3167 0.3339 0.330 Uiso 1 1 calc R
C122 C 1.561(2) 0.215(2) 0.3505(16) 0.258(13) Uiso 1 1 d .
H12E H 1.5380 0.1810 0.3756 0.310 Uiso 1 1 calc R
H12F H 1.6020 0.1881 0.3249 0.310 Uiso 1 1 calc R
C123 C 1.5798(17) 0.2562(16) 0.3883(14) 0.219(11) Uiso 1 1 d .
H12G H 1.6276 0.2255 0.4106 0.263 Uiso 1 1 calc R
H12H H 1.5415 0.2726 0.4205 0.263 Uiso 1 1 calc R
C124 C 1.5853(15) 0.3257(14) 0.3389(12) 0.184(8) Uiso 1 1 d .
H12I H 1.5684 0.3706 0.3583 0.221 Uiso 1 1 calc R
H12J H 1.6368 0.3154 0.3245 0.221 Uiso 1 1 calc R
O2 O 1.5492(7) 0.3861(6) 0.1436(6) 0.156(4) Uani 1 1 d .
C125 C 1.5745(13) 0.4266(12) 0.0830(10) 0.225(7) Uiso 1 1 d .
H12K H 1.5315 0.4576 0.0543 0.270 Uiso 1 1 calc R
H12L H 1.5958 0.4604 0.0945 0.270 Uiso 1 1 calc R
C126 C 1.6322(19) 0.3706(19) 0.0479(16) 0.267(13) Uiso 1 1 d .
H12M H 1.6195 0.3809 0.0020 0.320 Uiso 1 1 calc R
H12N H 1.6822 0.3705 0.0523 0.320 Uiso 1 1 calc R
C127 C 1.6265(13) 0.3023(13) 0.0817(10) 0.224(7) Uiso 1 1 d .
H12O H 1.6744 0.2598 0.0824 0.269 Uiso 1 1 calc R
H12P H 1.5889 0.2917 0.0614 0.269 Uiso 1 1 calc R
C128 C 1.6044(16) 0.3139(15) 0.1480(12) 0.200(9) Uiso 1 1 d .
H12Q H 1.5853 0.2755 0.1706 0.240 Uiso 1 1 calc R
H12R H 1.6475 0.3094 0.1723 0.240 Uiso 1 1 calc R
O3 O 1.4008(7) 0.4143(6) 0.2027(6) 0.139(4) Uani 1 1 d .
C129 C 1.3216(12) 0.4611(12) 0.2212(10) 0.208(7) Uiso 1 1 d .
H12S H 1.3115 0.4394 0.2654 0.250 Uiso 1 1 calc R
H12T H 1.3173 0.5131 0.2200 0.250 Uiso 1 1 calc R
C130 C 1.2687(12) 0.4620(12) 0.1781(10) 0.214(6) Uiso 1 1 d .
H13A H 1.2340 0.5140 0.1621 0.257 Uiso 1 1 calc R
H13B H 1.2402 0.4320 0.2000 0.257 Uiso 1 1 calc R
C131 C 1.3095(13) 0.4303(12) 0.1259(10) 0.238(7) Uiso 1 1 d .
H13C H 1.2977 0.3870 0.1212 0.286 Uiso 1 1 calc R
H13D H 1.2959 0.4681 0.0854 0.286 Uiso 1 1 calc R
C132 C 1.388(2) 0.4059(19) 0.1393(15) 0.266(12) Uiso 1 1 d .
H13E H 1.4134 0.3527 0.1361 0.319 Uiso 1 1 calc R
H13F H 1.4096 0.4360 0.1070 0.319 Uiso 1 1 calc R
O4 O 1.3855(6) 0.6867(5) 0.2515(5) 0.129(4) Uani 1 1 d .
C133 C 1.3790(15) 0.7555(14) 0.2749(12) 0.200(9) Uiso 1 1 d .
H13G H 1.4037 0.7416 0.3172 0.240 Uiso 1 1 calc R
H13H H 1.4013 0.7862 0.2442 0.240 Uiso 1 1 calc R
C134 C 1.2974(12) 0.7972(12) 0.2799(10) 0.160(7) Uiso 1 1 d .
H13I H 1.2831 0.8488 0.2542 0.192 Uiso 1 1 calc R
H13J H 1.2844 0.8003 0.3250 0.192 Uiso 1 1 calc R
C135 C 1.2574(13) 0.7575(13) 0.2560(11) 0.175(8) Uiso 1 1 d .
H13K H 1.2383 0.7829 0.2120 0.210 Uiso 1 1 calc R
H13L H 1.2155 0.7559 0.2841 0.210 Uiso 1 1 calc R
C136 C 1.3122(12) 0.6804(11) 0.2567(10) 0.148(6) Uiso 1 1 d .
H13M H 1.3091 0.6459 0.2970 0.178 Uiso 1 1 calc R
H13N H 1.3034 0.6613 0.2201 0.178 Uiso 1 1 calc R
O5 O 1.5227(7) 0.6748(7) 0.1746(7) 0.159(5) Uani 1 1 d .
C137 C 1.5969(17) 0.6653(17) 0.1449(14) 0.224(11) Uiso 1 1 d .
H13O H 1.6340 0.6151 0.1627 0.268 Uiso 1 1 calc R
H13P H 1.6139 0.7039 0.1528 0.268 Uiso 1 1 calc R
C138 C 1.585(2) 0.674(2) 0.0724(17) 0.256(13) Uiso 1 1 d .
H13Q H 1.6216 0.6911 0.0471 0.307 Uiso 1 1 calc R
H13R H 1.5881 0.6265 0.0624 0.307 Uiso 1 1 calc R
C139 C 1.5112(18) 0.7306(17) 0.0585(14) 0.227(11) Uiso 1 1 d .
H13S H 1.4825 0.7150 0.0321 0.273 Uiso 1 1 calc R
H13T H 1.5126 0.7795 0.0364 0.273 Uiso 1 1 calc R
C140 C 1.4777(14) 0.7337(14) 0.1290(11) 0.172(7) Uiso 1 1 d .
H14B H 1.4724 0.7819 0.1397 0.207 Uiso 1 1 calc R
H14C H 1.4281 0.7315 0.1296 0.207 Uiso 1 1 calc R
O6 O 1.5339(9) 0.6171(8) 0.3152(8) 0.171(5) Uani 1 1 d .
C141 C 1.618(2) 0.6033(19) 0.3172(17) 0.257(13) Uiso 1 1 d .
H14D H 1.6258 0.6495 0.3182 0.309 Uiso 1 1 calc R
H14E H 1.6447 0.5813 0.2810 0.309 Uiso 1 1 calc R
C142 C 1.6370(14) 0.5480(13) 0.3800(11) 0.234(8) Uiso 1 1 d .
H14F H 1.6664 0.4967 0.3734 0.281 Uiso 1 1 calc R
H14G H 1.6651 0.5620 0.4082 0.281 Uiso 1 1 calc R
C143 C 1.5730(14) 0.5529(13) 0.4035(11) 0.239(8) Uiso 1 1 d .
H14H H 1.5738 0.5577 0.4486 0.287 Uiso 1 1 calc R
H14K H 1.5687 0.5042 0.4047 0.287 Uiso 1 1 calc R
C144 C 1.499(2) 0.616(2) 0.3717(17) 0.262(15) Uiso 1 1 d .
H14I H 1.4576 0.5996 0.3735 0.315 Uiso 1 1 calc R
H14J H 1.4850 0.6636 0.3872 0.315 Uiso 1 1 calc R
O7 O 0.4818(9) 1.0914(8) 0.2024(7) 0.245(5) Uiso 1 1 d .
C146 C 0.4198(13) 1.1891(12) 0.1082(10) 0.231(7) Uiso 1 1 d .
H14L H 0.3701 1.2269 0.1131 0.277 Uiso 1 1 calc R
H14M H 0.4289 1.1872 0.0624 0.277 Uiso 1 1 calc R
C145 C 0.4286(12) 1.1221(12) 0.1440(10) 0.216(6) Uiso 1 1 d .
H14N H 0.4457 1.0853 0.1157 0.259 Uiso 1 1 calc R
H14S H 0.3794 1.1237 0.1598 0.259 Uiso 1 1 calc R
C147 C 0.5244(18) 1.1425(19) 0.1781(15) 0.258(12) Uiso 1 1 d .
H14O H 0.5401 1.1568 0.2146 0.310 Uiso 1 1 calc R
H14R H 0.5690 1.1159 0.1552 0.310 Uiso 1 1 calc R
C148 C 0.4805(19) 1.2038(19) 0.1385(16) 0.248(12) Uiso 1 1 d .
H14P H 0.5105 1.2206 0.1041 0.298 Uiso 1 1 calc R
H14Q H 0.4572 1.2445 0.1624 0.298 Uiso 1 1 calc R

loop_
_atom_site_aniso_label
_atom_site_aniso_U_11
_atom_site_aniso_U_22
_atom_site_aniso_U_33
_atom_site_aniso_U_23
_atom_site_aniso_U_13
_atom_site_aniso_U_12
Pb1 0.0790(4) 0.0847(3) 0.0874(3) -0.0207(2) 0.0018(3) -0.0312(3)
Pb2 0.0841(4) 0.0960(3) 0.0856(3) -0.0169(3) 0.0063(3) -0.0202(3)
Pb3 0.0786(4) 0.1136(4) 0.0953(4) -0.0407(3) 0.0095(3) -0.0348(3)
Pb4 0.0725(4) 0.1132(4) 0.0996(4) -0.0391(3) 0.0084(3) -0.0285(3)
C1 0.081(9) 0.091(9) 0.102(10) -0.030(8) 0.016(7) -0.021(7)
C2 0.115(12) 0.113(11) 0.078(9) -0.002(8) 0.006(8) -0.062(9)
C3 0.099(11) 0.094(9) 0.111(11) -0.035(9) 0.013(9) -0.037(8)
C4 0.072(9) 0.097(9) 0.085(9) -0.031(7) 0.010(7) -0.027(7)
C5 0.121(13) 0.098(10) 0.098(10) -0.019(8) 0.006(9) -0.041(9)
C6 0.158(14) 0.094(9) 0.072(8) -0.015(7) 0.012(9) -0.051(9)
C7 0.108(11) 0.085(9) 0.111(11) -0.030(8) 0.007(8) -0.042(8)
C8 0.187(19) 0.124(14) 0.130(13) -0.039(11) 0.070(13) -0.066(13)
C9 0.20(2) 0.111(15) 0.18(2) -0.048(16) 0.069(19) -0.062(15)
C10 0.24(3) 0.122(17) 0.22(4) -0.10(2) 0.05(3) -0.07(2)
C11 0.36(3) 0.30(4) 0.160(18) -0.06(2) 0.15(2) -0.20(3)
C12 0.46(4) 0.140(16) 0.111(14) -0.042(13) 0.11(2) -0.13(2)
C13 0.109(12) 0.095(9) 0.083(8) -0.024(7) 0.019(8) -0.034(9)
C14 0.077(11) 0.095(10) 0.114(11) -0.005(8) 0.004(8) -0.005(7)
C15 0.082(10) 0.088(9) 0.111(10) -0.013(8) 0.023(8) -0.017(8)
C16 0.061(9) 0.100(10) 0.090(8) -0.026(7) -0.004(7) -0.015(7)
C17 0.084(11) 0.086(9) 0.110(10) -0.016(8) -0.020(8) -0.008(8)
C18 0.068(10) 0.112(11) 0.110(10) -0.026(9) -0.015(7) -0.031(8)
C19 0.090(11) 0.091(9) 0.094(10) -0.025(8) 0.014(8) -0.024(8)
C20 0.121(14) 0.100(11) 0.120(12) -0.019(10) -0.027(11) -0.033(10)
C21 0.123(17) 0.113(14) 0.127(13) -0.023(11) 0.004(12) -0.018(11)
C22 0.138(19) 0.130(15) 0.151(17) -0.039(14) 0.032(15) -0.052(15)
C23 0.083(13) 0.166(17) 0.126(13) -0.058(13) 0.020(11) -0.059(12)
C24 0.085(12) 0.114(11) 0.123(12) -0.021(9) 0.004(9) -0.039(9)
C25 0.061(8) 0.101(9) 0.079(8) -0.019(7) 0.006(7) -0.027(6)
C26 0.084(11) 0.117(10) 0.079(9) -0.017(7) -0.017(7) -0.021(8)
C27 0.073(10) 0.107(9) 0.079(8) -0.022(7) 0.003(7) -0.018(7)
C28 0.075(10) 0.084(8) 0.095(10) -0.004(7) -0.017(8) -0.028(7)
C29 0.082(11) 0.104(9) 0.085(9) -0.004(7) -0.012(8) -0.036(8)
C30 0.101(12) 0.095(9) 0.080(9) -0.019(7) -0.007(9) -0.030(8)
C31 0.061(10) 0.080(8) 0.112(10) 0.001(7) -0.008(8) -0.017(6)
C32 0.076(11) 0.104(10) 0.137(13) -0.035(9) -0.005(9) -0.021(8)
C33 0.128(19) 0.100(11) 0.162(17) -0.017(11) 0.040(15) -0.028(11)
C34 0.100(17) 0.136(16) 0.18(2) 0.012(15) 0.002(17) -0.022(12)
C35 0.109(18) 0.155(16) 0.147(16) 0.002(13) -0.018(13) -0.052(13)
C36 0.079(12) 0.117(11) 0.116(11) -0.001(9) -0.018(9) -0.042(9)
C37 0.085(10) 0.108(9) 0.088(9) -0.017(8) 0.014(8) -0.042(8)
C38 0.097(12) 0.135(12) 0.104(11) -0.062(10) 0.028(10) -0.035(10)
C39 0.084(11) 0.118(11) 0.113(12) -0.039(10) -0.007(9) -0.022(8)
C40 0.073(10) 0.116(10) 0.081(9) -0.027(8) 0.006(8) -0.037(8)
C41 0.093(11) 0.118(11) 0.080(9) -0.032(8) 0.013(9) -0.048(9)
C42 0.087(11) 0.118(11) 0.101(10) -0.050(9) 0.019(9) -0.032(9)
C43 0.104(13) 0.129(13) 0.084(10) -0.037(10) 0.020(9) -0.051(11)
C44 0.106(14) 0.159(15) 0.119(13) -0.029(13) 0.009(11) -0.056(12)
C45 0.15(2) 0.20(2) 0.101(13) -0.017(14) -0.044(13) -0.075(17)
C46 0.16(2) 0.15(2) 0.134(19) 0.020(16) -0.017(15) 0.003(17)
C47 0.18(3) 0.126(17) 0.18(2) -0.037(18) 0.05(2) -0.060(17)
C48 0.124(18) 0.151(19) 0.151(18) 0.002(15) -0.050(14) -0.049(14)
C49 0.070(9) 0.119(10) 0.094(9) -0.037(8) 0.008(7) -0.039(8)
C50 0.147(19) 0.182(19) 0.33(3) -0.18(2) 0.10(2) -0.093(15)
C51 0.130(17) 0.180(18) 0.33(3) -0.14(2) 0.110(19) -0.085(15)
C52 0.080(10) 0.098(10) 0.122(11) -0.033(8) 0.005(8) -0.033(8)
C53 0.086(11) 0.100(10) 0.129(12) -0.034(9) 0.000(9) -0.030(8)
C54 0.103(13) 0.101(10) 0.100(10) -0.018(8) 0.004(9) -0.027(9)
C55 0.083(12) 0.112(10) 0.106(10) -0.032(8) 0.003(9) -0.032(8)
C56 0.108(15) 0.178(17) 0.173(17) -0.076(15) 0.015(13) -0.044(12)
C57 0.109(17) 0.177(18) 0.18(2) -0.077(15) 0.044(15) -0.039(14)
C58 0.079(14) 0.141(14) 0.165(18) -0.013(13) 0.027(13) -0.020(11)
C59 0.096(16) 0.23(2) 0.163(18) -0.055(17) 0.025(14) -0.054(14)
C60 0.073(12) 0.151(14) 0.155(15) -0.032(12) -0.004(11) -0.030(10)
C61 0.078(9) 0.086(9) 0.099(9) -0.034(8) 0.012(8) -0.025(7)
C62 0.091(11) 0.093(10) 0.112(10) -0.029(8) 0.000(8) -0.029(8)
C63 0.065(9) 0.118(11) 0.081(9) -0.023(8) -0.013(7) -0.015(8)
C64 0.088(11) 0.113(12) 0.113(11) -0.054(10) 0.019(9) -0.028(9)
C65 0.113(13) 0.108(11) 0.107(11) -0.027(9) -0.007(9) -0.027(9)
C66 0.091(11) 0.124(12) 0.100(10) -0.035(10) -0.019(8) -0.023(9)
C67 0.093(11) 0.094(10) 0.107(11) -0.023(9) 0.008(8) -0.030(8)
C68 0.099(13) 0.138(15) 0.149(15) -0.039(12) -0.016(10) -0.038(10)
C69 0.17(2) 0.122(15) 0.18(2) -0.051(14) -0.004(16) -0.069(14)
C70 0.131(16) 0.107(13) 0.20(2) -0.009(17) 0.003(16) -0.045(11)
C71 0.129(16) 0.16(2) 0.138(16) -0.011(15) 0.005(12) -0.017(13)
C72 0.118(14) 0.103(12) 0.147(16) -0.022(11) 0.004(11) -0.029(10)
C73 0.052(8) 0.099(9) 0.097(9) -0.033(8) 0.004(6) -0.023(7)
C74 0.102(13) 0.113(11) 0.087(9) -0.012(9) 0.004(9) -0.049(10)
C75 0.096(12) 0.128(12) 0.113(11) -0.014(10) -0.009(10) -0.061(10)
C76 0.107(13) 0.103(10) 0.084(9) -0.017(8) 0.011(9) -0.043(10)
C77 0.135(15) 0.098(11) 0.106(11) -0.033(9) 0.031(10) -0.068(11)
C78 0.086(12) 0.097(10) 0.123(12) -0.030(9) 0.011(9) -0.044(9)
C79 0.092(12) 0.098(10) 0.090(10) -0.006(8) 0.000(9) -0.037(9)
C80 0.122(14) 0.115(12) 0.107(12) 0.001(10) -0.022(11) -0.048(11)
C81 0.16(2) 0.143(16) 0.124(14) 0.017(13) -0.023(14) -0.073(15)
C82 0.17(2) 0.135(15) 0.151(17) 0.004(13) -0.044(15) -0.067(15)
C83 0.100(14) 0.126(14) 0.174(18) 0.039(14) -0.016(13) -0.013(11)
C84 0.136(16) 0.116(12) 0.093(10) -0.007(9) 0.022(11) -0.051(12)
C85 0.081(10) 0.100(9) 0.091(9) -0.037(7) 0.010(8) -0.035(8)
C86 0.085(11) 0.113(10) 0.108(11) -0.030(9) -0.014(8) -0.019(8)
C87 0.078(10) 0.101(10) 0.116(11) -0.039(9) -0.006(9) -0.003(7)
C88 0.077(10) 0.077(7) 0.087(9) -0.008(7) -0.009(7) -0.030(7)
C89 0.071(10) 0.107(10) 0.106(10) -0.032(8) -0.007(8) -0.006(7)
C90 0.063(9) 0.104(9) 0.100(10) -0.025(8) -0.003(8) -0.007(7)
C91 0.090(10) 0.086(8) 0.085(8) -0.014(7) 0.014(7) -0.035(7)
C92 0.096(12) 0.120(11) 0.119(11) -0.047(9) 0.033(9) -0.034(9)
C93 0.145(17) 0.143(14) 0.116(13) -0.038(12) 0.033(13) -0.047(13)
C94 0.15(2) 0.135(14) 0.108(13) -0.043(11) 0.015(13) -0.014(13)
C95 0.138(18) 0.180(18) 0.145(16) -0.079(14) -0.002(14) -0.050(14)
C96 0.121(14) 0.146(13) 0.123(12) -0.060(11) 0.011(10) -0.061(11)
C97 0.087(10) 0.091(9) 0.113(10) -0.024(8) -0.008(8) -0.031(7)
C98 0.074(10) 0.131(12) 0.141(13) -0.055(10) 0.038(9) -0.031(9)
C99 0.076(10) 0.125(12) 0.143(12) -0.046(10) 0.038(9) -0.036(9)
C100 0.071(9) 0.120(11) 0.088(9) -0.020(8) -0.008(7) -0.030(8)
C101 0.097(12) 0.143(13) 0.119(11) -0.063(10) 0.027(9) -0.051(10)
C102 0.103(12) 0.131(12) 0.114(11) -0.057(10) 0.026(9) -0.058(10)
C103 0.063(9) 0.119(11) 0.109(11) -0.022(9) 0.007(8) -0.033(8)
C104 0.106(12) 0.111(11) 0.101(10) -0.025(9) -0.005(8) -0.040(9)
C105 0.139(16) 0.110(13) 0.136(15) -0.013(11) -0.027(12) -0.042(11)
C106 0.124(15) 0.127(14) 0.153(17) -0.031(14) -0.001(13) -0.039(11)
C107 0.108(14) 0.145(16) 0.145(16) 0.017(13) 0.013(12) -0.040(11)
C108 0.123(13) 0.126(12) 0.102(11) -0.012(9) 0.015(10) -0.053(10)
C109 0.109(12) 0.123(12) 0.112(11) -0.046(10) -0.002(9) -0.049(10)
C110 0.116(14) 0.116(12) 0.144(16) -0.022(11) 0.008(12) -0.042(10)
C111 0.150(19) 0.114(14) 0.16(2) 0.024(14) -0.020(17) -0.043(13)
C112 0.15(2) 0.144(17) 0.108(14) -0.009(13) 0.007(13) -0.013(14)
C113 0.127(16) 0.170(17) 0.131(16) -0.042(13) 0.030(13) -0.054(13)
C114 0.125(14) 0.138(13) 0.125(13) -0.036(11) 0.007(11) -0.053(11)
C115 0.107(14) 0.082(9) 0.148(15) -0.033(9) -0.024(12) -0.024(8)
C116 0.085(13) 0.104(10) 0.145(15) -0.036(10) -0.013(10) -0.022(8)
C117 0.140(17) 0.125(13) 0.140(16) -0.055(12) 0.025(15) -0.034(11)
C118 0.15(2) 0.129(13) 0.127(15) -0.048(12) 0.009(15) -0.041(13)
C119 0.127(17) 0.169(17) 0.134(16) -0.067(13) 0.001(13) -0.028(13)
C120 0.133(16) 0.123(13) 0.172(18) -0.063(13) 0.005(15) -0.040(11)
Mg1 0.091(3) 0.088(3) 0.127(4) -0.029(3) 0.003(3) -0.028(2)
Mg2 0.091(4) 0.095(3) 0.158(4) -0.030(3) 0.006(3) -0.033(3)
Cl1 0.071(2) 0.091(2) 0.159(3) -0.018(2) 0.014(2) -0.0284(17)
Cl2 0.106(3) 0.105(2) 0.122(3) -0.024(2) 0.018(2) -0.044(2)
Cl3 0.108(3) 0.099(2) 0.124(3) -0.019(2) -0.005(2) -0.020(2)
O1 0.127(9) 0.101(6) 0.143(9) -0.004(6) -0.009(7) -0.048(6)
O2 0.152(10) 0.103(7) 0.181(11) -0.041(7) 0.042(9) -0.013(7)
O3 0.121(9) 0.132(8) 0.166(10) -0.045(7) -0.037(7) -0.035(7)
O4 0.127(9) 0.081(6) 0.180(10) -0.050(6) 0.028(7) -0.034(6)
O5 0.096(9) 0.119(8) 0.233(14) 0.007(9) 0.000(9) -0.030(7)
O6 0.170(14) 0.163(11) 0.206(14) -0.042(10) -0.033(11) -0.084(10)

loop_
_atom_type_symbol
_atom_type_description
_atom_type_scat_dispersion_real
_atom_type_scat_dispersion_imag
_atom_type_scat_source
C C 0.0033 0.0016 'International Tables Vol C Tables 4.2.6.8 and 6.1.1.4'
H H 0.0000 0.0000 'International Tables Vol C Tables 4.2.6.8 and 6.1.1.4'
Pb Pb -3.3944 10.1111 'International Tables Vol C Tables 4.2.6.8 and 6.1.1.4'
Mg Mg 0.0486 0.0363 'International Tables Vol C Tables 4.2.6.8 and 6.1.1.4'
O O 0.0106 0.0060 'International Tables Vol C Tables 4.2.6.8 and 6.1.1.4'
Cl Cl 0.1484 0.1585 'International Tables Vol C Tables 4.2.6.8 and 6.1.1.4'

loop_
_geom_angle_atom_site_label_1
_geom_angle_atom_site_label_2
_geom_angle_atom_site_label_3
_geom_angle
Pb2 Pb1 Pb4 93.15(2)
Pb2 Pb1 Pb3 93.17(2)
Pb4 Pb1 Pb3 95.887(19)
C13 Pb2 C1 97.9(5)
C13 Pb2 C25 100.9(5)
C1 Pb2 C25 106.7(5)
C13 Pb2 Pb1 129.0(4)
C1 Pb2 Pb1 111.4(4)
C25 Pb2 Pb1 108.8(3)
C61 Pb3 C37 102.1(5)
C61 Pb3 C49 98.4(5)
C37 Pb3 C49 105.8(5)
C61 Pb3 Pb1 130.0(3)
C37 Pb3 Pb1 106.5(3)
C49 Pb3 Pb1 111.6(3)
C85 Pb4 C97 102.1(5)
C85 Pb4 C73 97.2(5)
C97 Pb4 C73 101.1(5)
C85 Pb4 Pb1 118.6(3)
C97 Pb4 Pb1 121.9(4)
C73 Pb4 Pb1 112.0(3)
C6 C1 C2 117.9(11)
C6 C1 Pb2 120.7(10)
C2 C1 Pb2 120.2(10)
C1 C2 C3 121.5(12)
C2 C3 C4 120.0(12)
C5 C4 C3 117.9(11)
C5 C4 C7 120.7(12)
C3 C4 C7 121.3(12)
C4 C5 C6 123.1(13)
C1 C6 C5 119.5(13)
C12 C7 C8 116.0(15)
C12 C7 C4 121.8(14)
C8 C7 C4 122.0(14)
C7 C8 C9 125.0(17)
C10 C9 C8 121(2)
C11 C10 C9 121(3)
C10 C11 C12 123(2)
C7 C12 C11 113.6(18)
C18 C13 C14 119.3(12)
C18 C13 Pb2 121.8(11)
C14 C13 Pb2 118.8(11)
C13 C14 C15 118.6(13)
C16 C15 C14 123.2(14)
C15 C16 C17 116.9(13)
C15 C16 C19 121.6(13)
C17 C16 C19 121.5(13)
C18 C17 C16 122.4(13)
C13 C18 C17 119.5(13)
C24 C19 C20 115.7(14)
C24 C19 C16 121.8(15)
C20 C19 C16 122.5(15)
C21 C20 C19 121.0(17)
C22 C21 C20 124(2)
C21 C22 C23 115.8(19)
C24 C23 C22 123.8(18)
C19 C24 C23 119.8(16)
C26 C25 C30 119.1(12)
C26 C25 Pb2 117.7(10)
C30 C25 Pb2 123.0(9)
C25 C26 C27 120.9(13)
C28 C27 C26 120.5(12)
C27 C28 C29 118.3(13)
C27 C28 C31 119.7(12)
C29 C28 C31 121.9(13)
C30 C29 C28 121.3(13)
C29 C30 C25 119.7(12)
C32 C31 C36 116.6(13)
C32 C31 C28 121.1(14)
C36 C31 C28 122.1(14)
C31 C32 C33 123.3(17)
C34 C33 C32 116.6(19)
C35 C34 C33 120(2)
C34 C35 C36 122(2)
C35 C36 C31 121.5(16)
C42 C37 C38 117.3(14)
C42 C37 Pb3 125.0(11)
C38 C37 Pb3 117.7(11)
C37 C38 C39 121.4(13)
C40 C39 C38 120.2(14)
C41 C40 C39 118.5(15)
C41 C40 C43 122.0(13)
C39 C40 C43 119.5(13)
C40 C41 C42 122.8(13)
C37 C42 C41 119.7(13)
C48 C43 C44 115(2)
C48 C43 C40 122.3(16)
C44 C43 C40 122.7(17)
C45 C44 C43 120.5(19)
C46 C45 C44 120(2)
C45 C46 C47 118(2)
C48 C47 C46 122(2)
C47 C48 C43 124(2)
C50 C49 C54 116.8(13)
C50 C49 Pb3 121.6(11)
C54 C49 Pb3 121.6(10)
C49 C50 C51 119.9(15)
C52 C51 C50 122.0(16)
C53 C52 C51 117.0(14)
C53 C52 C55 122.5(13)
C51 C52 C55 120.5(13)
C52 C53 C54 122.5(14)
C53 C54 C49 121.8(13)
C60 C55 C56 115.2(15)
C60 C55 C52 122.8(14)
C56 C55 C52 121.9(16)
C57 C56 C55 122.7(19)
C58 C57 C56 119.2(19)
C57 C58 C59 118.2(18)
C58 C59 C60 121(2)
C55 C60 C59 123.1(18)
C66 C61 C62 119.1(12)
C66 C61 Pb3 122.7(11)
C62 C61 Pb3 118.2(11)
C63 C62 C61 117.2(14)
C64 C63 C62 124.9(14)
C65 C64 C63 117.2(14)
C65 C64 C67 119.5(16)
C63 C64 C67 123.0(15)
C64 C65 C66 120.4(15)
C61 C66 C65 120.8(14)
C68 C67 C72 118.3(15)
C68 C67 C64 121.9(15)
C72 C67 C64 119.7(15)
C67 C68 C69 123.2(18)
C68 C69 C70 118.7(19)
C71 C70 C69 124(2)
C70 C71 C72 118.1(19)
C67 C72 C71 117.8(17)
C78 C73 C74 117.1(14)
C78 C73 Pb4 123.2(11)
C74 C73 Pb4 119.7(11)
C73 C74 C75 122.0(13)
C76 C75 C74 120.9(14)
C75 C76 C77 114.5(15)
C75 C76 C79 122.9(14)
C77 C76 C79 122.6(14)
C78 C77 C76 120.4(13)
C73 C78 C77 125.0(14)
C80 C79 C84 116.6(16)
C80 C79 C76 122.4(15)
C84 C79 C76 121.0(14)
C79 C80 C81 123.0(17)
C80 C81 C82 117.9(17)
C83 C82 C81 118(2)
C84 C83 C82 121.3(19)
C83 C84 C79 122.9(15)
C86 C85 C90 116.4(12)
C86 C85 Pb4 120.0(11)
C90 C85 Pb4 123.5(10)
C85 C86 C87 121.1(14)
C88 C87 C86 123.2(14)
C87 C88 C89 115.1(12)
C87 C88 C91 120.2(13)
C89 C88 C91 124.7(13)
C90 C89 C88 122.5(14)
C89 C90 C85 121.5(13)
C96 C91 C92 118.1(13)
C96 C91 C88 120.2(13)
C92 C91 C88 121.6(12)
C91 C92 C93 122.3(16)
C94 C93 C92 119.8(19)
C95 C94 C93 119.1(18)
C94 C95 C96 121.6(17)
C91 C96 C95 119.0(16)
C102 C97 C98 117.6(12)
C102 C97 Pb4 120.1(10)
C98 C97 Pb4 122.2(10)
C99 C98 C97 119.6(12)
C100 C99 C98 124.0(12)
C99 C100 C103 124.6(12)
C99 C100 C101 115.0(13)
C103 C100 C101 120.4(13)
C102 C101 C100 121.8(13)
C101 C102 C97 121.9(13)
C108 C103 C104 117.3(14)
C108 C103 C100 119.8(13)
C104 C103 C100 122.8(12)
C105 C104 C103 120.1(15)
C104 C105 C106 123.3(18)
C105 C106 C107 119.2(19)
C106 C107 C108 119.1(16)
C103 C108 C107 121.0(16)
C110 C109 C114 118.1(16)
C110 C109 C115 121.1(15)
C114 C109 C115 120.7(15)
C111 C110 C109 118.5(18)
C110 C111 C112 122(2)
C113 C112 C111 119(2)
C112 C113 C114 121(2)
C113 C114 C109 121.7(17)
C120 C115 C116 115.7(17)
C120 C115 C109 123.2(18)
C116 C115 C109 121.1(17)
C117 C116 C115 120.5(17)
C118 C117 C116 124(2)
C117 C118 C119 114.5(19)
C120 C119 C118 125(2)
C119 C120 C115 121(2)
O1 Mg1 O2 91.5(5)
O1 Mg1 O3 90.5(5)
O2 Mg1 O3 90.3(5)
O1 Mg1 Cl2 89.6(4)
O2 Mg1 Cl2 174.5(4)
O3 Mg1 Cl2 95.1(4)
O1 Mg1 Cl3 174.6(4)
O2 Mg1 Cl3 93.9(4)
O3 Mg1 Cl3 90.0(4)
Cl2 Mg1 Cl3 85.05(18)
O1 Mg1 Cl1 95.1(4)
O2 Mg1 Cl1 90.2(4)
O3 Mg1 Cl1 174.3(4)
Cl2 Mg1 Cl1 84.29(18)
Cl3 Mg1 Cl1 84.38(18)
O1 Mg1 Mg2 125.3(4)
O2 Mg1 Mg2 124.6(4)
O3 Mg1 Mg2 124.3(4)
Cl2 Mg1 Mg2 50.95(14)
Cl3 Mg1 Mg2 50.63(16)
Cl1 Mg1 Mg2 51.37(14)
O6 Mg2 O5 89.5(6)
O6 Mg2 O4 89.3(6)
O5 Mg2 O4 90.4(5)
O6 Mg2 Cl2 94.4(5)
O5 Mg2 Cl2 175.9(5)
O4 Mg2 Cl2 88.8(3)
O6 Mg2 Cl3 176.8(5)
O5 Mg2 Cl3 90.9(5)
O4 Mg2 Cl3 93.9(4)
Cl2 Mg2 Cl3 85.16(19)
O6 Mg2 Cl1 91.0(5)
O5 Mg2 Cl1 96.2(4)
O4 Mg2 Cl1 173.3(4)
Cl2 Mg2 Cl1 84.55(18)
Cl3 Mg2 Cl1 85.7(2)
O6 Mg2 Mg1 126.1(5)
O5 Mg2 Mg1 127.5(4)
O4 Mg2 Mg1 122.7(3)
Cl2 Mg2 Mg1 50.26(14)
Cl3 Mg2 Mg1 51.47(15)
Cl1 Mg2 Mg1 52.40(14)
Mg2 Cl1 Mg1 76.23(17)
Mg1 Cl2 Mg2 78.79(18)
Mg2 Cl3 Mg1 77.9(2)
C121 O1 C124 104.5(19)
C121 O1 Mg1 124.0(18)
C124 O1 Mg1 123.0(11)
O1 C121 C122 105(3)
C123 C122 C121 93(3)
C122 C123 C124 105(3)
O1 C124 C123 104.8(19)
C128 O2 C125 99.2(15)
C128 O2 Mg1 128.0(14)
C125 O2 Mg1 123.9(10)
C126 C125 O2 111.0(18)
C127 C126 C125 100(2)
C126 C127 C128 105(2)
O2 C128 C127 108(2)
C132 O3 C129 101.2(18)
C132 O3 Mg1 118.7(16)
C129 O3 Mg1 123.1(10)
C130 C129 O3 110.5(16)
C129 C130 C131 106.8(19)
C132 C131 C130 109(2)
O3 C132 C131 111(2)
C136 O4 C133 108.4(14)
C136 O4 Mg2 124.5(9)
C133 O4 Mg2 125.2(12)
C134 C133 O4 104.5(19)
C133 C134 C135 109.2(19)
C134 C135 C136 106(2)
O4 C136 C135 105.8(16)
C140 O5 C137 99.7(17)
C140 O5 Mg2 124.3(13)
C137 O5 Mg2 130.8(14)
O5 C137 C138 105(2)
C139 C138 C137 105(3)
C138 C139 C140 102(3)
O5 C140 C139 111(2)
C144 O6 C141 116(2)
C144 O6 Mg2 118.5(19)
C141 O6 Mg2 121.5(16)
O6 C141 C142 98(2)
C143 C142 C141 103(3)
C142 C143 C144 121(2)
O6 C144 C143 89(2)
C147 O7 C145 94.8(17)
C145 C146 C148 99(2)
C146 C145 O7 118.6(19)
C148 C147 O7 109(3)
C147 C148 C146 112(3)

loop_
_geom_bond_atom_site_label_1
_geom_bond_atom_site_label_2
_geom_bond_distance
Pb1 Pb2 2.9461(8)
Pb1 Pb4 2.9698(8)
Pb1 Pb3 2.9739(7)
Pb2 C13 2.267(13)
Pb2 C1 2.280(12)
Pb2 C25 2.274(12)
Pb3 C61 2.240(12)
Pb3 C37 2.267(14)
Pb3 C49 2.268(12)
Pb4 C85 2.243(11)
Pb4 C97 2.260(12)
Pb4 C73 2.283(13)
C1 C6 1.355(17)
C1 C2 1.392(17)
C2 C3 1.349(17)
C3 C4 1.379(17)
C4 C5 1.335(17)
C4 C7 1.522(17)
C5 C6 1.367(17)
C7 C12 1.31(2)
C7 C8 1.36(2)
C8 C9 1.33(2)
C9 C10 1.22(3)
C10 C11 1.20(3)
C11 C12 1.54(3)
C13 C18 1.353(19)
C13 C14 1.400(19)
C14 C15 1.369(17)
C15 C16 1.356(17)
C16 C17 1.360(17)
C16 C19 1.484(18)
C17 C18 1.389(17)
C19 C24 1.43(2)
C19 C20 1.38(2)
C20 C21 1.36(2)
C21 C22 1.33(2)
C22 C23 1.37(2)
C23 C24 1.34(2)
C25 C26 1.346(16)
C25 C30 1.391(17)
C26 C27 1.413(17)
C27 C28 1.365(17)
C28 C29 1.379(17)
C28 C31 1.498(18)
C29 C30 1.389(17)
C31 C32 1.399(18)
C31 C36 1.384(19)
C32 C33 1.35(2)
C33 C34 1.47(3)
C34 C35 1.30(3)
C35 C36 1.37(2)
C37 C42 1.399(17)
C37 C38 1.366(19)
C38 C39 1.40(2)
C39 C40 1.362(17)
C40 C41 1.344(18)
C40 C43 1.45(2)
C41 C42 1.378(18)
C43 C48 1.31(2)
C43 C44 1.41(2)
C44 C45 1.41(3)
C45 C46 1.31(3)
C46 C47 1.36(3)
C47 C48 1.31(3)
C49 C50 1.356(19)
C49 C54 1.367(17)
C50 C51 1.44(2)
C51 C52 1.34(2)
C52 C53 1.335(17)
C52 C55 1.473(19)
C53 C54 1.385(18)
C55 C60 1.34(2)
C55 C56 1.33(2)
C56 C57 1.42(2)
C57 C58 1.36(3)
C58 C59 1.30(2)
C59 C60 1.41(2)
C61 C66 1.389(19)
C61 C62 1.460(18)
C62 C63 1.373(17)
C63 C64 1.395(19)
C64 C65 1.41(2)
C64 C67 1.471(19)
C65 C66 1.42(2)
C67 C68 1.38(2)
C67 C72 1.37(2)
C68 C69 1.37(2)
C69 C70 1.30(3)
C70 C71 1.35(3)
C71 C72 1.48(3)
C73 C78 1.326(17)
C73 C74 1.365(18)
C74 C75 1.377(19)
C75 C76 1.406(19)
C76 C77 1.44(2)
C76 C79 1.449(19)
C77 C78 1.33(2)
C79 C80 1.349(19)
C79 C84 1.38(2)
C80 C81 1.40(2)
C81 C82 1.41(3)
C82 C83 1.37(2)
C83 C84 1.33(2)
C85 C86 1.369(18)
C85 C90 1.414(18)
C86 C87 1.372(17)
C87 C88 1.387(18)
C88 C89 1.394(17)
C88 C91 1.475(16)
C89 C90 1.347(16)
C91 C96 1.361(18)
C91 C92 1.359(17)
C92 C93 1.41(2)
C93 C94 1.31(2)
C94 C95 1.38(2)
C95 C96 1.40(2)
C97 C102 1.355(17)
C97 C98 1.376(17)
C98 C99 1.386(18)
C99 C100 1.349(18)
C100 C103 1.449(18)
C100 C101 1.395(17)
C101 C102 1.370(18)
C103 C108 1.375(18)
C103 C104 1.409(18)
C104 C105 1.36(2)
C105 C106 1.36(2)
C106 C107 1.35(2)
C107 C108 1.45(2)
C109 C110 1.35(2)
C109 C114 1.371(19)
C109 C115 1.48(2)
C110 C111 1.37(3)
C111 C112 1.39(3)
C112 C113 1.27(3)
C113 C114 1.36(2)
C115 C120 1.42(2)
C115 C116 1.40(2)
C116 C117 1.41(2)
C117 C118 1.33(2)
C118 C119 1.40(2)
C119 C120 1.35(2)
Mg1 O1 2.049(11)
Mg1 O2 2.050(11)
Mg1 O3 2.077(12)
Mg1 Cl2 2.478(6)
Mg1 Cl3 2.529(6)
Mg1 Cl1 2.579(6)
Mg1 Mg2 3.161(6)
Mg2 O6 2.070(15)
Mg2 O5 2.059(13)
Mg2 O4 2.097(11)
Mg2 Cl2 2.503(6)
Mg2 Cl3 2.499(7)
Mg2 Cl1 2.543(6)
O1 C121 1.31(3)
O1 C124 1.44(2)
C121 C122 1.63(4)
C122 C123 1.39(3)
C123 C124 1.54(3)
O2 C128 1.38(3)
O2 C125 1.50(2)
C125 C126 1.50(3)
C126 C127 1.40(3)
C127 C128 1.46(3)
O3 C132 1.42(3)
O3 C129 1.52(2)
C129 C130 1.40(2)
C130 C131 1.41(2)
C131 C132 1.43(3)
O4 C136 1.45(2)
O4 C133 1.47(2)
C133 C134 1.47(3)
C134 C135 1.45(3)
C135 C136 1.46(3)
O5 C140 1.36(2)
O5 C137 1.48(3)
C137 C138 1.52(3)
C138 C139 1.41(4)
C139 C140 1.57(3)
O6 C144 1.32(3)
O6 C141 1.53(3)
C141 C142 1.47(3)
C142 C143 1.27(3)
C143 C144 1.55(4)
O7 C147 1.50(3)
O7 C145 1.51(2)
C146 C145 1.30(2)
C146 C148 1.51(3)
C147 C148 1.31(4)
